data_2212022
loop_
_publ_author_name
'Alam, Samina'
'Hasan, Mashood'
'Saeed, Sadaf'
'Fischer, Andreas'
'Khan, Naeema'

_publ_section_title
;
 <i>trans</i>-(1<i>R</i>,3<i>S</i>)-Methyl
 1-methyl-1,2,3,4-tetrahydro-\b-carboline-3-carboxylate
;
_journal_coeditor_code BI2118
_journal_issue 2
_journal_name_full 'Acta Crystallographica Section E'
_journal_page_first o871
_journal_page_last o872
_journal_paper_doi 10.1107/S1600536807002577
_journal_volume 63
_journal_year 2007
_chemical_formula_iupac 'C14 H16 N2 O2'
_chemical_formula_moiety 'C14 H16 N2 O2'
_chemical_formula_sum 'C14 H16 N2 O2'
_chemical_formula_weight 244.294
_chemical_name_systematic
;
trans-(1R,3S)-Methyl 1-methyl-1,2,3,4-tetrahydro-\b-carboline-3-carboxylate
;
_space_group_IT_number 19
_symmetry_cell_setting orthorhombic
_symmetry_space_group_name_Hall 'P 2ac 2ab'
_symmetry_space_group_name_H-M 'P 21 21 21'
_atom_sites_solution_primary direct
_atom_sites_solution_secondary difmap
_cell_angle_alpha 90.00
_cell_angle_beta 90.00
_cell_angle_gamma 90.00
_cell_formula_units_Z 4
_cell_length_a 7.9948(10)
_cell_length_b 9.6751(10)
_cell_length_c 15.8301(8)
_cell_measurement_reflns_used 108
_cell_measurement_temperature 299
_cell_measurement_theta_max 20.4
_cell_measurement_theta_min 4.2
_cell_volume 1224.5(2)
_computing_cell_refinement 'DIRAX/LSQ (Duisenberg, 1992)'
_computing_data_collection 'COLLECT (Nonius, 1999)'
_computing_data_reduction 'EvalCCD (Duisenberg <i>et al.</i>,  2003)'
_computing_molecular_graphics 'DIAMOND (Brandenburg, 2006)'
_computing_publication_material 'maXus (Mackay <i>et al.</i>,  1999)'
_computing_structure_refinement 'SHELXL97 (Sheldrick, 1997)'
_computing_structure_solution 'SHELXS97 (Sheldrick, 1997)'
_diffrn_measured_fraction_theta_full 0.993
_diffrn_measured_fraction_theta_max 0.993
_diffrn_measurement_device 'Bruker--Nonius KappaCCD'
_diffrn_measurement_method '\f and \w'
_diffrn_radiation_source 'fine-focus sealed tube'
_diffrn_radiation_type MoK\a
_diffrn_radiation_wavelength 0.71073
_diffrn_reflns_av_R_equivalents 0.0570
_diffrn_reflns_av_sigmaI/netI 0.0281
_diffrn_reflns_limit_h_max 10
_diffrn_reflns_limit_h_min -9
_diffrn_reflns_limit_k_max 12
_diffrn_reflns_limit_k_min -12
_diffrn_reflns_limit_l_max 19
_diffrn_reflns_limit_l_min -16
_diffrn_reflns_number 12651
_diffrn_reflns_theta_full 26.5
_diffrn_reflns_theta_max 26.5
_diffrn_reflns_theta_min 4.6
_diffrn_standards_number 0
_exptl_absorpt_coefficient_mu 0.090
_exptl_absorpt_correction_type none
_exptl_crystal_colour colourless
_exptl_crystal_density_diffrn 1.325
_exptl_crystal_density_method 'not measured'
_exptl_crystal_description block
_exptl_crystal_F_000 520
_exptl_crystal_size_max 0.60
_exptl_crystal_size_mid 0.24
_exptl_crystal_size_min 0.14
_refine_diff_density_max 0.156
_refine_diff_density_min -0.138
_refine_ls_extinction_coef 0.028(4)
_refine_ls_extinction_expression Fc^*^=kFc[1+0.001xFc^2^\l^3^/sin(2\q)]^-1/4^
_refine_ls_extinction_method SHELXL97
_refine_ls_goodness_of_fit_ref 1.102
_refine_ls_hydrogen_treatment constr
_refine_ls_matrix_type full
_refine_ls_number_parameters 164
_refine_ls_number_reflns 1468
_refine_ls_number_restraints 0
_refine_ls_restrained_S_all 1.102
_refine_ls_R_factor_all 0.0479
_refine_ls_R_factor_gt 0.0355
_refine_ls_shift/su_max 0.000
_refine_ls_shift/su_mean 0.000
_refine_ls_structure_factor_coef Fsqd
_refine_ls_weighting_details 'calc w=1/[\s^2^(Fo^2^)+(0.032P)^2^+0.29P] where P=(Fo^2^+2Fc^2^)/3'
_refine_ls_weighting_scheme calc
_refine_ls_wR_factor_gt 0.0772
_refine_ls_wR_factor_ref 0.0833
_reflns_number_gt 1274
_reflns_number_total 1468
_reflns_threshold_expression I>2\s(I)
_cod_data_source_file bi2118.cif
_cod_data_source_block I
_cod_database_code 2212022
_cod_database_fobs_code 2212022

loop_
_symmetry_equiv_pos_as_xyz
'x, y, z'
'-x+1/2, -y, z+1/2'
'x+1/2, -y+1/2, -z'
'-x, y+1/2, -z+1/2'

loop_
_atom_site_type_symbol
_atom_site_label
_atom_site_fract_x
_atom_site_fract_y
_atom_site_fract_z
_atom_site_U_iso_or_equiv
_atom_site_adp_type
_atom_site_calc_flag
_atom_site_refinement_flags
_atom_site_occupancy
C C1 0.2020(3) 0.8465(2) 0.67345(13) 0.0318(5) Uani d . 1
C C2 0.0485(3) 0.9071(2) 0.69133(15) 0.0401(5) Uani d . 1
H H2 -0.0001 0.9704 0.6546 0.048 Uiso d R 1
C C3 -0.0294(3) 0.8695(3) 0.76587(17) 0.0464(6) Uani d . 1
H H3 -0.1325 0.9080 0.7795 0.056 Uiso d R 1
C C4 0.0436(3) 0.7754(2) 0.82104(16) 0.0451(6) Uani d . 1
H H4 -0.0112 0.7524 0.8709 0.054 Uiso d R 1
C C5 0.1954(3) 0.7159(2) 0.80313(13) 0.0382(5) Uani d . 1
H H5 0.2430 0.6534 0.8407 0.046 Uiso d R 1
C C6 0.2775(3) 0.7494(2) 0.72825(13) 0.0307(5) Uani d . 1
C C7 0.4307(3) 0.7086(2) 0.68895(12) 0.0306(5) Uani d . 1
C C8 0.4430(3) 0.7798(2) 0.61516(13) 0.0300(4) Uani d . 1
C C9 0.5800(3) 0.7657(2) 0.55160(13) 0.0323(5) Uani d . 1
H H9 0.5339 0.7164 0.5028 0.039 Uiso d R 1
C C10 0.6463(4) 0.9040(2) 0.52016(18) 0.0516(7) Uani d . 1
H H10A 0.7334 0.8891 0.4795 0.077 Uiso d R 1
H H10B 0.5564 0.9544 0.4944 0.077 Uiso d R 1
H H10C 0.6898 0.9559 0.5670 0.077 Uiso d R 1
C C11 0.6629(3) 0.5634(2) 0.63741(13) 0.0346(5) Uani d . 1
H H11 0.7646 0.5191 0.6588 0.041 Uiso d R 1
C C12 0.5596(3) 0.6049(2) 0.71494(13) 0.0373(5) Uani d . 1
H H12A 0.6322 0.6444 0.7577 0.045 Uiso d R 1
H H12B 0.5055 0.5240 0.7387 0.045 Uiso d R 1
C C13 0.5799(3) 0.4598(2) 0.57946(14) 0.0352(5) Uani d . 1
C C14 0.3886(4) 0.2776(3) 0.56660(17) 0.0548(7) Uani d . 1
H H14A 0.3068 0.2296 0.5998 0.082 Uiso d R 1
H H14B 0.3356 0.3179 0.5181 0.082 Uiso d R 1
H H14C 0.4733 0.2139 0.5485 0.082 Uiso d R 1
N N1 0.3064(2) 0.86540(18) 0.60559(11) 0.0328(4) Uani d . 1
H H1N 0.2829 0.9097 0.5558 0.039 Uiso d R 1
N N2 0.7179(2) 0.68128(19) 0.58566(11) 0.0365(4) Uani d . 1
H H2N 0.7857 0.7371 0.6223 0.044 Uiso d R 1
O O1 0.6167(3) 0.44408(17) 0.50668(11) 0.0590(6) Uani d . 1
O O2 0.4634(2) 0.38400(17) 0.61719(10) 0.0445(4) Uani d . 1

loop_
_atom_site_aniso_label
_atom_site_aniso_U_11
_atom_site_aniso_U_22
_atom_site_aniso_U_33
_atom_site_aniso_U_12
_atom_site_aniso_U_13
_atom_site_aniso_U_23
C1 0.0323(11) 0.0285(10) 0.0346(11) 0.0000(10) -0.0037(9) -0.0036(9)
C2 0.0333(12) 0.0372(12) 0.0496(13) 0.0048(11) -0.0045(11) -0.0016(11)
C3 0.0307(12) 0.0501(14) 0.0585(16) 0.0007(12) 0.0063(11) -0.0063(12)
C4 0.0416(13) 0.0452(13) 0.0486(14) -0.0064(12) 0.0129(11) -0.0013(11)
C5 0.0434(13) 0.0339(11) 0.0375(11) -0.0044(11) 0.0012(10) 0.0021(10)
C6 0.0330(11) 0.0277(10) 0.0314(10) -0.0011(9) -0.0024(9) -0.0048(9)
C7 0.0342(11) 0.0299(10) 0.0275(10) 0.0037(10) -0.0034(9) -0.0022(8)
C8 0.0317(11) 0.0276(10) 0.0308(10) 0.0016(10) -0.0044(9) -0.0027(8)
C9 0.0356(11) 0.0301(10) 0.0313(10) 0.0005(10) -0.0002(9) -0.0017(9)
C10 0.0558(16) 0.0355(13) 0.0635(16) -0.0025(12) 0.0149(14) 0.0055(12)
C11 0.0336(11) 0.0368(12) 0.0333(11) 0.0110(10) -0.0009(9) 0.0025(9)
C12 0.0445(13) 0.0376(11) 0.0298(11) 0.0098(11) -0.0036(10) -0.0001(9)
C13 0.0421(13) 0.0281(10) 0.0353(12) 0.0097(10) 0.0042(10) 0.0048(9)
C14 0.0601(16) 0.0534(15) 0.0508(14) -0.0121(14) 0.0003(13) -0.0017(13)
N1 0.0355(9) 0.0316(9) 0.0312(9) 0.0054(8) -0.0030(8) 0.0031(7)
N2 0.0314(9) 0.0373(10) 0.0409(10) 0.0012(9) -0.0020(8) -0.0013(8)
O1 0.0951(16) 0.0423(10) 0.0397(10) -0.0170(10) 0.0237(10) -0.0077(8)
O2 0.0459(9) 0.0508(9) 0.0368(8) -0.0055(9) 0.0041(8) -0.0009(8)

loop_
_atom_type_symbol
_atom_type_description
_atom_type_scat_dispersion_real
_atom_type_scat_dispersion_imag
_atom_type_scat_source
C C 0.0033 0.0000 'International Tables Vol C Tables 4.2.6.8 and 6.1.1.4'
H H 0.0000 0.0000 'International Tables Vol C Tables 4.2.6.8 and 6.1.1.4'
N N 0.0061 0.0000 'International Tables Vol C Tables 4.2.6.8 and 6.1.1.4'
O O 0.0106 0.0000 'International Tables Vol C Tables 4.2.6.8 and 6.1.1.4'

loop_
_geom_angle_atom_site_label_1
_geom_angle_atom_site_label_2
_geom_angle_atom_site_label_3
_geom_angle
N1 C1 C2 129.8(2)
N1 C1 C6 108.02(18)
C2 C1 C6 122.2(2)
C3 C2 C1 117.4(2)
C3 C2 H2 121.3
C1 C2 H2 121.3
C2 C3 C4 121.3(2)
C2 C3 H3 119.4
C4 C3 H3 119.3
C5 C4 C3 121.1(2)
C5 C4 H4 119.4
C3 C4 H4 119.5
C4 C5 C6 119.6(2)
C4 C5 H5 120.2
C6 C5 H5 120.2
C5 C6 C1 118.4(2)
C5 C6 C7 135.2(2)
C1 C6 C7 106.40(18)
C8 C7 C6 107.19(18)
C8 C7 C12 121.76(19)
C6 C7 C12 131.01(19)
C7 C8 N1 109.96(18)
C7 C8 C9 125.81(19)
N1 C8 C9 124.19(17)
N2 C9 C8 110.66(17)
N2 C9 C10 110.25(19)
C8 C9 C10 113.27(18)
N2 C9 H9 107.5
C8 C9 H9 107.5
C10 C9 H9 107.5
C9 C10 H10A 109.9
C9 C10 H10B 109.0
H10A C10 H10B 109.5
C9 C10 H10C 109.5
H10A C10 H10C 109.5
H10B C10 H10C 109.5
N2 C11 C13 107.88(17)
N2 C11 C12 113.79(17)
C13 C11 C12 115.02(19)
N2 C11 H11 106.5
C13 C11 H11 106.5
C12 C11 H11 106.6
C7 C12 C11 109.08(17)
C7 C12 H12A 109.9
C11 C12 H12A 109.8
C7 C12 H12B 109.9
C11 C12 H12B 109.8
H12A C12 H12B 108.3
O1 C13 O2 122.3(2)
O1 C13 C11 124.0(2)
O2 C13 C11 113.65(18)
O2 C14 H14A 109.0
O2 C14 H14B 109.8
H14A C14 H14B 109.5
O2 C14 H14C 109.5
H14A C14 H14C 109.5
H14B C14 H14C 109.5
C1 N1 C8 108.40(16)
C1 N1 H1N 127.6
C8 N1 H1N 122.5
C11 N2 C9 114.20(17)
C11 N2 H2N 105.6
C9 N2 H2N 109.3
C13 O2 C14 115.96(18)

loop_
_geom_bond_atom_site_label_1
_geom_bond_atom_site_label_2
_geom_bond_distance
C1 N1 1.372(3)
C1 C2 1.389(3)
C1 C6 1.414(3)
C2 C3 1.383(3)
C2 H2 0.930
C3 C4 1.390(3)
C3 H3 0.930
C4 C5 1.373(3)
C4 H4 0.930
C5 C6 1.393(3)
C5 H5 0.930
C6 C7 1.430(3)
C7 C8 1.360(3)
C7 C12 1.496(3)
C8 N1 1.379(3)
C8 C9 1.494(3)
C9 N2 1.474(3)
C9 C10 1.522(3)
C9 H9 0.980
C10 H10A 0.960
C10 H10B 0.960
C10 H10C 0.960
C11 N2 1.471(3)
C11 C13 1.512(3)
C11 C12 1.533(3)
C11 H11 0.980
C12 H12A 0.970
C12 H12B 0.970
C13 O1 1.199(3)
C13 O2 1.327(3)
C14 O2 1.434(3)
C14 H14A 0.960
C14 H14B 0.960
C14 H14C 0.960
N1 H1N 0.918
N2 H2N 0.961

loop_
_geom_hbond_atom_site_label_D
_geom_hbond_atom_site_label_H
_geom_hbond_atom_site_label_A
_geom_hbond_site_symmetry_A
_geom_hbond_distance_DH
_geom_hbond_distance_HA
_geom_hbond_distance_DA
_geom_hbond_angle_DHA
N1 H1N O1 3_466 0.92 2.18 2.976(2) 145.0
N1 H1N N2 3_466 0.92 2.46 3.142(2) 131.1

loop_
_cod_related_entry_id
_cod_related_entry_database
_cod_related_entry_code
1 ChemSpider 659837
